data_4028165
loop_
_publ_author_name
'Manas K. Ghorai'
'Y. Nanaji'

_publ_section_title
;
 Synthetic Route to Chiral Indolines via Ring-Opening/C-N Cyclization of
 Activated 2-Haloarylaziridines
;
_journal_name_full 'Journal of Organic Chemistry'
_journal_page_first 3867
_journal_page_last 3878
_journal_paper_doi 10.1021/jo400287a
_journal_volume 78
_journal_year 2013
_chemical_formula_moiety 'C21 H18 Cl F N2 O2 S'
_chemical_formula_sum 'C21 H18 Cl F N2 O2 S'
_chemical_formula_weight 416.88
_chemical_name_systematic
;
 ?
;
_space_group_IT_number 14
_symmetry_cell_setting monoclinic
_symmetry_space_group_name_Hall '-P 2ybc'
_symmetry_space_group_name_H-M 'P 1 21/c 1'
_atom_sites_solution_hydrogens geom
_atom_sites_solution_primary direct
_atom_sites_solution_secondary difmap
_audit_creation_method SHELXL-97
_cell_angle_alpha 90.000(5)
_cell_angle_beta 105.513(5)
_cell_angle_gamma 90.000(5)
_cell_formula_units_Z 4
_cell_length_a 12.504(5)
_cell_length_b 11.315(5)
_cell_length_c 13.623(5)
_cell_measurement_reflns_used 999
_cell_measurement_temperature 100(2)
_cell_measurement_theta_max 28.34
_cell_measurement_theta_min 2.38
_cell_volume 1857.2(13)
_computing_structure_refinement 'SHELXL-97 (Sheldrick, 1997)'
_diffrn_ambient_temperature 100(2)
_diffrn_measured_fraction_theta_full 0.989
_diffrn_measured_fraction_theta_max 0.989
_diffrn_radiation_monochromator graphite
_diffrn_radiation_source 'fine-focus sealed tube'
_diffrn_radiation_type MoK\a
_diffrn_radiation_wavelength 0.71073
_diffrn_reflns_av_R_equivalents 0.0421
_diffrn_reflns_av_sigmaI/netI 0.0561
_diffrn_reflns_limit_h_max 16
_diffrn_reflns_limit_h_min -10
_diffrn_reflns_limit_k_max 15
_diffrn_reflns_limit_k_min -15
_diffrn_reflns_limit_l_max 18
_diffrn_reflns_limit_l_min -18
_diffrn_reflns_number 11964
_diffrn_reflns_theta_full 28.34
_diffrn_reflns_theta_max 28.34
_diffrn_reflns_theta_min 2.38
_exptl_absorpt_coefficient_mu 0.349
_exptl_absorpt_correction_T_max 0.9399
_exptl_absorpt_correction_T_min 0.9336
_exptl_absorpt_correction_type empirical
_exptl_absorpt_process_details sadabs
_exptl_crystal_colour white
_exptl_crystal_density_diffrn 1.491
_exptl_crystal_description Block
_exptl_crystal_F_000 864
_exptl_crystal_size_max 0.20
_exptl_crystal_size_mid 0.19
_exptl_crystal_size_min 0.18
_refine_diff_density_max 0.835
_refine_diff_density_min -0.603
_refine_diff_density_rms 0.115
_refine_ls_extinction_method none
_refine_ls_goodness_of_fit_ref 1.170
_refine_ls_hydrogen_treatment mixed
_refine_ls_matrix_type full
_refine_ls_number_parameters 285
_refine_ls_number_reflns 4584
_refine_ls_number_restraints 0
_refine_ls_restrained_S_all 1.170
_refine_ls_R_factor_all 0.0921
_refine_ls_R_factor_gt 0.0593
_refine_ls_shift/su_max 0.000
_refine_ls_shift/su_mean 0.000
_refine_ls_structure_factor_coef Fsqd
_refine_ls_weighting_details 'calc w=1/[\s^2^(Fo^2^)+(0.1073P)^2^+0.5825P] where P=(Fo^2^+2Fc^2^)/3'
_refine_ls_weighting_scheme calc
_refine_ls_wR_factor_gt 0.1549
_refine_ls_wR_factor_ref 0.2129
_reflns_number_gt 3167
_reflns_number_total 4584
_reflns_threshold_expression >2sigma(I)
_cod_data_source_file jo400287a_si_003_2.cif
_cod_data_source_block Compound10e
_cod_database_code 4028165

loop_
_symmetry_equiv_pos_as_xyz
'x, y, z'
'-x, y+1/2, -z+1/2'
'-x, -y, -z'
'x, -y-1/2, z-1/2'

loop_
_atom_site_label
_atom_site_type_symbol
_atom_site_fract_x
_atom_site_fract_y
_atom_site_fract_z
_atom_site_U_iso_or_equiv
_atom_site_adp_type
_atom_site_occupancy
_atom_site_symmetry_multiplicity
_atom_site_calc_flag
_atom_site_refinement_flags
C1 C 0.6905(3) 0.4331(3) 0.1825(2) 0.0247(7) Uani 1 1 d .
H1 H 0.6191 0.4172 0.1427 0.030 Uiso 1 1 calc R
C2 C 0.7169(3) 0.5453(3) 0.2244(3) 0.0330(8) Uani 1 1 d .
H2 H 0.6631 0.6043 0.2120 0.040 Uiso 1 1 calc R
C3 C 0.8214(3) 0.5687(3) 0.2835(3) 0.0302(8) Uani 1 1 d .
C4 C 0.9021(3) 0.4829(3) 0.3020(2) 0.0282(7) Uani 1 1 d .
C5 C 0.8782(3) 0.3710(3) 0.2608(2) 0.0244(7) Uani 1 1 d .
H5 H 0.9332 0.3134 0.2733 0.029 Uiso 1 1 calc R
C6 C 0.7715(3) 0.3445(3) 0.2004(2) 0.0231(6) Uani 1 1 d .
C7 C 0.5692(3) 0.1792(3) 0.1991(2) 0.0212(6) Uani 1 1 d .
C8 C 0.6373(3) 0.1876(3) 0.1201(2) 0.0233(7) Uani 1 1 d .
C9 C 0.6406(2) 0.0606(3) 0.0874(2) 0.0208(6) Uani 1 1 d .
C10 C 0.6759(2) 0.0138(3) 0.0067(2) 0.0227(6) Uani 1 1 d .
H10 H 0.7003 0.0634 -0.0373 0.027 Uiso 1 1 calc R
C11 C 0.6740(3) -0.1081(3) -0.0070(2) 0.0266(7) Uani 1 1 d .
H11 H 0.6985 -0.1405 -0.0598 0.032 Uiso 1 1 calc R
C12 C 0.6357(3) -0.1817(3) 0.0578(2) 0.0252(7) Uani 1 1 d .
H12 H 0.6344 -0.2630 0.0474 0.030 Uiso 1 1 calc R
C13 C 0.5992(3) -0.1360(3) 0.1383(2) 0.0256(7) Uani 1 1 d .
H13 H 0.5725 -0.1853 0.1810 0.031 Uiso 1 1 calc R
C14 C 0.6041(3) -0.0146(3) 0.1524(2) 0.0222(6) Uani 1 1 d .
C15 C 0.7578(3) 0.0614(3) 0.3837(2) 0.0222(6) Uani 1 1 d .
C16 C 0.8327(3) -0.0077(3) 0.3488(2) 0.0262(7) Uani 1 1 d .
C17 C 0.9410(3) 0.0287(3) 0.3697(2) 0.0280(7) Uani 1 1 d .
C18 C 0.9781(3) 0.1327(3) 0.4227(2) 0.0270(7) Uani 1 1 d .
C19 C 0.9020(3) 0.1984(3) 0.4589(2) 0.0277(7) Uani 1 1 d .
C20 C 0.7923(3) 0.1640(3) 0.4390(2) 0.0251(7) Uani 1 1 d .
C21 C 1.0961(3) 0.1739(3) 0.4390(3) 0.0347(8) Uani 1 1 d .
H21A H 1.1066 0.2466 0.4766 0.052 Uiso 1 1 calc R
H21B H 1.1111 0.1862 0.3742 0.052 Uiso 1 1 calc R
H21C H 1.1458 0.1150 0.4766 0.052 Uiso 1 1 calc R
N1 N 0.5683(2) 0.0522(2) 0.22773(19) 0.0225(6) Uani 1 1 d .
N2 N 0.7508(2) 0.2309(2) 0.1589(2) 0.0237(6) Uani 1 1 d .
O1 O 0.55876(18) 0.0982(2) 0.40227(16) 0.0275(5) Uani 1 1 d .
O2 O 0.60848(19) -0.10440(19) 0.36010(16) 0.0292(5) Uani 1 1 d .
F F 0.84657(19) 0.67929(17) 0.32363(16) 0.0419(6) Uani 1 1 d .
S S 0.61653(7) 0.02075(7) 0.35037(6) 0.0230(2) Uani 1 1 d .
Cl Cl 1.03575(7) 0.51320(8) 0.37725(6) 0.0367(3) Uani 1 1 d .
H2A H 0.795(3) 0.176(3) 0.191(3) 0.031(10) Uiso 1 1 d .
H7A H 0.601(2) 0.233(3) 0.261(2) 0.018(8) Uiso 1 1 d .
H7B H 0.496(3) 0.202(3) 0.173(2) 0.028(9) Uiso 1 1 d .
H8 H 0.601(2) 0.240(2) 0.065(2) 0.009(7) Uiso 1 1 d .
H16 H 0.807(3) -0.081(3) 0.315(3) 0.036(10) Uiso 1 1 d .
H17 H 0.992(3) -0.018(3) 0.348(3) 0.035(10) Uiso 1 1 d .
H19 H 0.925(3) 0.270(3) 0.498(2) 0.023(8) Uiso 1 1 d .
H20 H 0.739(3) 0.208(3) 0.460(2) 0.025(9) Uiso 1 1 d .

loop_
_atom_site_aniso_label
_atom_site_aniso_U_11
_atom_site_aniso_U_22
_atom_site_aniso_U_33
_atom_site_aniso_U_23
_atom_site_aniso_U_13
_atom_site_aniso_U_12
C1 0.0260(16) 0.0264(16) 0.0219(15) -0.0004(13) 0.0066(12) -0.0008(13)
C2 0.041(2) 0.0218(15) 0.039(2) 0.0017(14) 0.0159(16) 0.0019(14)
C3 0.043(2) 0.0209(15) 0.0298(17) -0.0064(13) 0.0142(15) -0.0095(15)
C4 0.0296(17) 0.0342(18) 0.0218(15) -0.0008(13) 0.0084(13) -0.0095(14)
C5 0.0247(16) 0.0249(15) 0.0236(15) 0.0028(12) 0.0065(13) -0.0024(13)
C6 0.0227(15) 0.0224(15) 0.0239(15) 0.0032(12) 0.0057(12) -0.0020(12)
C7 0.0226(16) 0.0148(14) 0.0246(15) 0.0020(12) 0.0032(12) 0.0020(12)
C8 0.0210(15) 0.0239(15) 0.0234(15) 0.0024(13) 0.0031(12) 0.0006(12)
C9 0.0178(14) 0.0232(15) 0.0198(14) -0.0005(12) 0.0022(11) -0.0009(12)
C10 0.0187(15) 0.0286(16) 0.0207(15) -0.0012(12) 0.0050(12) -0.0021(12)
C11 0.0209(15) 0.0334(17) 0.0254(16) -0.0042(13) 0.0063(13) 0.0026(13)
C12 0.0243(16) 0.0207(15) 0.0281(16) -0.0022(13) 0.0025(13) 0.0011(12)
C13 0.0304(17) 0.0221(15) 0.0231(15) 0.0015(12) 0.0052(13) -0.0028(13)
C14 0.0197(15) 0.0214(15) 0.0228(15) -0.0011(12) 0.0012(12) 0.0002(12)
C15 0.0264(16) 0.0184(14) 0.0221(15) 0.0015(12) 0.0071(12) 0.0005(12)
C16 0.0293(17) 0.0260(16) 0.0230(16) -0.0007(13) 0.0062(13) 0.0030(14)
C17 0.0312(18) 0.0329(18) 0.0208(15) 0.0045(13) 0.0083(14) 0.0081(15)
C18 0.0236(16) 0.0332(17) 0.0217(15) 0.0058(13) 0.0020(12) -0.0018(13)
C19 0.0278(17) 0.0285(17) 0.0252(16) -0.0015(14) 0.0044(13) -0.0062(14)
C20 0.0303(17) 0.0245(16) 0.0224(15) 0.0011(12) 0.0103(13) 0.0002(13)
C21 0.0275(18) 0.046(2) 0.0306(18) 0.0059(16) 0.0084(15) -0.0023(16)
N1 0.0253(14) 0.0196(12) 0.0243(13) -0.0007(10) 0.0097(11) 0.0009(10)
N2 0.0224(14) 0.0210(13) 0.0277(14) 0.0026(11) 0.0064(11) -0.0015(11)
O1 0.0279(12) 0.0311(12) 0.0268(12) -0.0024(9) 0.0130(10) -0.0008(10)
O2 0.0369(13) 0.0234(11) 0.0275(12) 0.0011(9) 0.0092(10) -0.0050(10)
F 0.0569(14) 0.0271(10) 0.0450(12) -0.0116(9) 0.0194(11) -0.0103(9)
S 0.0255(4) 0.0219(4) 0.0231(4) 0.0000(3) 0.0091(3) -0.0018(3)
Cl 0.0356(5) 0.0450(5) 0.0282(5) -0.0081(4) 0.0061(4) -0.0158(4)

loop_
_atom_type_symbol
_atom_type_description
_atom_type_scat_dispersion_real
_atom_type_scat_dispersion_imag
_atom_type_scat_source
C C 0.0033 0.0016 'International Tables Vol C Tables 4.2.6.8 and 6.1.1.4'
H H 0.0000 0.0000 'International Tables Vol C Tables 4.2.6.8 and 6.1.1.4'
N N 0.0061 0.0033 'International Tables Vol C Tables 4.2.6.8 and 6.1.1.4'
O O 0.0106 0.0060 'International Tables Vol C Tables 4.2.6.8 and 6.1.1.4'
F F 0.0171 0.0103 'International Tables Vol C Tables 4.2.6.8 and 6.1.1.4'
S S 0.1246 0.1234 'International Tables Vol C Tables 4.2.6.8 and 6.1.1.4'
Cl Cl 0.1484 0.1585 'International Tables Vol C Tables 4.2.6.8 and 6.1.1.4'

loop_
_geom_angle_atom_site_label_1
_geom_angle_atom_site_label_2
_geom_angle_atom_site_label_3
_geom_angle
C2 C1 C6 120.0(3)
C2 C1 H1 120.0
C6 C1 H1 120.0
C3 C2 C1 120.1(3)
C3 C2 H2 119.9
C1 C2 H2 119.9
C2 C3 F 119.7(3)
C2 C3 C4 120.7(3)
F C3 C4 119.6(3)
C3 C4 C5 120.3(3)
C3 C4 Cl 120.6(3)
C5 C4 Cl 119.1(3)
C4 C5 C6 120.1(3)
C4 C5 H5 119.9
C6 C5 H5 119.9
C1 C6 N2 122.8(3)
C1 C6 C5 118.7(3)
N2 C6 C5 118.5(3)
N1 C7 C8 106.6(2)
N1 C7 H7A 112.3(17)
C8 C7 H7A 111.7(17)
N1 C7 H7B 107(2)
C8 C7 H7B 113(2)
H7A C7 H7B 107(3)
N2 C8 C9 109.0(2)
N2 C8 C7 115.6(3)
C9 C8 C7 102.2(2)
N2 C8 H8 106.5(16)
C9 C8 H8 113.5(16)
C7 C8 H8 110.3(17)
C14 C9 C10 119.9(3)
C14 C9 C8 110.8(3)
C10 C9 C8 129.3(3)
C11 C10 C9 118.9(3)
C11 C10 H10 120.5
C9 C10 H10 120.5
C12 C11 C10 120.4(3)
C12 C11 H11 119.8
C10 C11 H11 119.8
C11 C12 C13 121.2(3)
C11 C12 H12 119.4
C13 C12 H12 119.4
C14 C13 C12 117.7(3)
C14 C13 H13 121.1
C12 C13 H13 121.1
C13 C14 C9 121.8(3)
C13 C14 N1 127.5(3)
C9 C14 N1 110.6(3)
C20 C15 C16 120.9(3)
C20 C15 S 120.2(2)
C16 C15 S 118.9(2)
C17 C16 C15 118.4(3)
C17 C16 H16 123(2)
C15 C16 H16 118(2)
C16 C17 C18 122.4(3)
C16 C17 H17 119(2)
C18 C17 H17 119(2)
C17 C18 C19 118.0(3)
C17 C18 C21 121.0(3)
C19 C18 C21 121.0(3)
C20 C19 C18 120.9(3)
C20 C19 H19 118.4(19)
C18 C19 H19 120.7(19)
C19 C20 C15 119.4(3)
C19 C20 H20 123(2)
C15 C20 H20 118(2)
C18 C21 H21A 109.5
C18 C21 H21B 109.5
H21A C21 H21B 109.5
C18 C21 H21C 109.5
H21A C21 H21C 109.5
H21B C21 H21C 109.5
C14 N1 C7 107.1(2)
C14 N1 S 120.5(2)
C7 N1 S 116.4(2)
C6 N2 C8 120.7(3)
C6 N2 H2A 115(2)
C8 N2 H2A 112(2)
O2 S O1 120.12(13)
O2 S N1 106.91(13)
O1 S N1 105.69(13)
O2 S C15 108.99(14)
O1 S C15 108.37(14)
N1 S C15 105.85(14)

loop_
_geom_bond_atom_site_label_1
_geom_bond_atom_site_label_2
_geom_bond_distance
C1 C2 1.395(5)
C1 C6 1.399(4)
C1 H1 0.9300
C2 C3 1.365(5)
C2 H2 0.9300
C3 F 1.368(4)
C3 C4 1.374(5)
C4 C5 1.384(4)
C4 Cl 1.745(4)
C5 C6 1.401(4)
C5 H5 0.9300
C6 N2 1.401(4)
C7 N1 1.491(4)
C7 C8 1.544(4)
C7 H7A 1.03(3)
C7 H7B 0.93(3)
C8 N2 1.460(4)
C8 C9 1.509(4)
C8 H8 0.96(3)
C9 C14 1.390(4)
C9 C10 1.394(4)
C10 C11 1.392(4)
C10 H10 0.9300
C11 C12 1.388(4)
C11 H11 0.9300
C12 C13 1.395(4)
C12 H12 0.9300
C13 C14 1.386(4)
C13 H13 0.9300
C14 N1 1.438(4)
C15 C20 1.388(4)
C15 C16 1.397(4)
C15 S 1.764(3)
C16 C17 1.370(5)
C16 H16 0.96(4)
C17 C18 1.393(5)
C17 H17 0.94(4)
C18 C19 1.397(5)
C18 C21 1.506(4)
C19 C20 1.381(5)
C19 H19 0.98(3)
C20 H20 0.94(3)
C21 H21A 0.9600
C21 H21B 0.9600
C21 H21C 0.9600
N1 S 1.656(3)
N2 H2A 0.87(4)
O1 S 1.436(2)
O2 S 1.428(2)

loop_
_geom_torsion_atom_site_label_1
_geom_torsion_atom_site_label_2
_geom_torsion_atom_site_label_3
_geom_torsion_atom_site_label_4
_geom_torsion
C6 C1 C2 C3 -0.5(5)
C1 C2 C3 F 179.6(3)
C1 C2 C3 C4 0.5(5)
C2 C3 C4 C5 -0.1(5)
F C3 C4 C5 -179.2(3)
C2 C3 C4 Cl 179.8(3)
F C3 C4 Cl 0.7(4)
C3 C4 C5 C6 -0.3(5)
Cl C4 C5 C6 179.8(2)
C2 C1 C6 N2 -178.7(3)
C2 C1 C6 C5 0.1(5)
C4 C5 C6 C1 0.3(4)
C4 C5 C6 N2 179.2(3)
N1 C7 C8 N2 -102.0(3)
N1 C7 C8 C9 16.2(3)
N2 C8 C9 C14 110.6(3)
C7 C8 C9 C14 -12.1(3)
N2 C8 C9 C10 -67.9(4)
C7 C8 C9 C10 169.4(3)
C14 C9 C10 C11 -0.1(4)
C8 C9 C10 C11 178.3(3)
C9 C10 C11 C12 1.1(5)
C10 C11 C12 C13 -0.5(5)
C11 C12 C13 C14 -1.0(5)
C12 C13 C14 C9 2.0(5)
C12 C13 C14 N1 178.0(3)
C10 C9 C14 C13 -1.5(5)
C8 C9 C14 C13 179.9(3)
C10 C9 C14 N1 -178.1(3)
C8 C9 C14 N1 3.3(3)
C20 C15 C16 C17 -0.5(5)
S C15 C16 C17 176.0(2)
C15 C16 C17 C18 -1.2(5)
C16 C17 C18 C19 2.8(5)
C16 C17 C18 C21 -176.3(3)
C17 C18 C19 C20 -2.7(5)
C21 C18 C19 C20 176.4(3)
C18 C19 C20 C15 1.1(5)
C16 C15 C20 C19 0.6(5)
S C15 C20 C19 -175.9(2)
C13 C14 N1 C7 -168.7(3)
C9 C14 N1 C7 7.7(3)
C13 C14 N1 S 55.0(4)
C9 C14 N1 S -128.6(2)
C8 C7 N1 C14 -15.1(3)
C8 C7 N1 S 123.2(2)
C1 C6 N2 C8 -18.2(4)
C5 C6 N2 C8 162.9(3)
C9 C8 N2 C6 -175.9(3)
C7 C8 N2 C6 -61.6(4)
C14 N1 S O2 -47.3(3)
C7 N1 S O2 -179.7(2)
C14 N1 S O1 -176.3(2)
C7 N1 S O1 51.2(2)
C14 N1 S C15 68.8(3)
C7 N1 S C15 -63.6(2)
C20 C15 S O2 -140.9(2)
C16 C15 S O2 42.6(3)
C20 C15 S O1 -8.6(3)
C16 C15 S O1 174.9(2)
C20 C15 S N1 104.4(3)
C16 C15 S N1 -72.1(3)
